data_2014502
loop_
_publ_author_name
'Liao, Qiu-Xia'
'Li, Zhao-Ji'
'Zhang, Jian'
'Kang, Yao'
'Dai, Yu-Mei'
'Yao, Yuan-Gen'

_publ_section_title
;
 Poly[[copper(II)-di-\m-5-aminoisophthalato(1--)-\k^4^<i>N</i>:<i>O</i>]
 monohydrate]
;
_journal_issue 10
_journal_name_full 'Acta Crystallographica Section C'
_journal_page_first m509
_journal_page_last m511
_journal_paper_doi 10.1107/S0108270104020426
_journal_volume 60
_journal_year 2004
_chemical_formula_iupac '[Cu (C8 H6 N1 O4)2] , H2 O'
_chemical_formula_moiety 'C16 H12 Cu N2 O8 , H2 O'
_chemical_formula_sum 'C16 H14 Cu N2 O9'
_chemical_formula_weight 441.83
_chemical_name_systematic
;
Poly[[copper(II)-di-\m-5-aminoisophthalato(1-)-\k^4^N:O] monohydrate]
;
_space_group_IT_number 15
_symmetry_cell_setting monoclinic
_symmetry_space_group_name_Hall '-C 2yc'
_symmetry_space_group_name_H-M 'C 1 2/c 1'
_atom_sites_solution_hydrogens geom
_atom_sites_solution_primary direct
_atom_sites_solution_secondary difmap
_audit_creation_method SHELXL97
_cell_angle_alpha 90.00
_cell_angle_beta 107.542(2)
_cell_angle_gamma 90.00
_cell_formula_units_Z 4
_cell_length_a 13.2692(11)
_cell_length_b 9.1898(8)
_cell_length_c 13.5155(11)
_cell_measurement_reflns_used 1257
_cell_measurement_temperature 293(2)
_cell_measurement_theta_max 25.03
_cell_measurement_theta_min 2.74
_cell_volume 1571.5(2)
_computing_cell_refinement 'SMART and SAINT (Siemens, 1994)'
_computing_data_collection 'SMART (Siemens, 1996)'
_computing_data_reduction 'XPREP in SHELXTL (Siemens, 1994)'
_computing_molecular_graphics SHELXTL
_computing_publication_material SHELXTL
_computing_structure_refinement SHELXTL
_computing_structure_solution SHELXTL
_diffrn_ambient_temperature 293(2)
_diffrn_measured_fraction_theta_full 0.977
_diffrn_measured_fraction_theta_max 0.977
_diffrn_measurement_device_type 'Siemens SMART CCD area-detector'
_diffrn_measurement_method '\f and \w'
_diffrn_radiation_monochromator graphite
_diffrn_radiation_source 'fine-focus sealed tube'
_diffrn_radiation_type MoK\a
_diffrn_radiation_wavelength 0.71073
_diffrn_reflns_av_R_equivalents 0.0287
_diffrn_reflns_av_sigmaI/netI 0.0432
_diffrn_reflns_limit_h_max 12
_diffrn_reflns_limit_h_min -15
_diffrn_reflns_limit_k_max 8
_diffrn_reflns_limit_k_min -10
_diffrn_reflns_limit_l_max 13
_diffrn_reflns_limit_l_min -16
_diffrn_reflns_number 2289
_diffrn_reflns_theta_full 25.03
_diffrn_reflns_theta_max 25.03
_diffrn_reflns_theta_min 2.74
_diffrn_standards_decay_% 0
_diffrn_standards_interval_count 0
_diffrn_standards_number 0
_exptl_absorpt_coefficient_mu 1.452
_exptl_absorpt_correction_T_max 0.748
_exptl_absorpt_correction_T_min 0.7227
_exptl_absorpt_correction_type empirical
_exptl_absorpt_process_details '(SADABS; Sheldrick, 1996)'
_exptl_crystal_colour black
_exptl_crystal_density_diffrn 1.868
_exptl_crystal_density_meas ?
_exptl_crystal_density_method 'not measured'
_exptl_crystal_description prism
_exptl_crystal_F_000 900
_exptl_crystal_size_max 0.36
_exptl_crystal_size_mid 0.20
_exptl_crystal_size_min 0.20
_refine_diff_density_max 0.677
_refine_diff_density_min -0.831
_refine_ls_extinction_method none
_refine_ls_goodness_of_fit_ref 1.062
_refine_ls_hydrogen_treatment mixed
_refine_ls_matrix_type full
_refine_ls_number_parameters 137
_refine_ls_number_reflns 1359
_refine_ls_number_restraints 0
_refine_ls_restrained_S_all 1.062
_refine_ls_R_factor_gt 0.0530
_refine_ls_shift/su_max 0.002
_refine_ls_shift/su_mean 0.000
_refine_ls_structure_factor_coef Fsqd
_refine_ls_weighting_details 'calc w = 1/[\s^2^(Fo^2^)+(0.0601P)^2^+12.8787P] where P=(Fo^2^+2Fc^2^)/3'
_refine_ls_weighting_scheme calc
_refine_ls_wR_factor_gt 0.1222
_refine_ls_wR_factor_ref 0.1359
_reflns_number_gt 1117
_reflns_number_total 1359
_reflns_threshold_expression I>2\s(I)
_cod_data_source_file hj1020.cif
_cod_data_source_block I
_cod_depositor_comments
;
The following automatic conversions were performed:
'_symmetry_cell_setting' value 'Monoclinic' changed to 'monoclinic'
according to '/home/saulius/struct/CIF-dictionaries/cif_core.dic'
dictionary named 'cif_core.dic' version 2.4.1 from 2010-06-29.

Automatic conversion script
Id: cif_fix_enum 1527 2010-12-29 10:47:43Z saulius 

The following automatic conversions were performed:

'_symmetry_cell_setting' value 'Monoclinic' changed to 'monoclinic'
according to /home/saulius/struct/CIF-dictionaries/cif_core.dic
dictionary named 'cif_core.dic' version 2.4.1 from 2010-06-29.

Automatic conversion script
Id: cif_fix_values 1715 2011-07-08 13:25:40Z adriana 

The following automatic conversions were performed:

'_exptl_crystal_density_meas' value 'not measured' was changed to '?'
- the value is perceived as not measured.

Automatic conversion script
Id: cif_fix_values 3008 2015-01-20 13:52:24Z robertas 
;
_cod_original_sg_symbol_H-M 'C 2/c'
_cod_database_code 2014502
_cod_database_fobs_code 2014502

loop_
_symmetry_equiv_pos_as_xyz
'x, y, z'
'-x, y, -z+1/2'
'x+1/2, y+1/2, z'
'-x+1/2, y+1/2, -z+1/2'
'-x, -y, -z'
'x, -y, z-1/2'
'-x+1/2, -y+1/2, -z'
'x+1/2, -y+1/2, z-1/2'

loop_
_atom_site_label
_atom_site_fract_x
_atom_site_fract_y
_atom_site_fract_z
_atom_site_U_iso_or_equiv
_atom_site_adp_type
_atom_site_calc_flag
_atom_site_refinement_flags
_atom_site_occupancy
_atom_site_disorder_assembly
_atom_site_disorder_group
_atom_site_type_symbol
Cu1 0.2500 0.2500 0.5000 0.0217(3) Uani d S 1 . . Cu
O4 0.3735(3) 0.3673(4) 0.3580(3) 0.0381(10) Uani d . 1 . . O
O3 0.2972(3) 0.1614(4) 0.3888(3) 0.0323(9) Uani d . 1 . . O
O2 0.3733(3) 0.4606(4) 0.0064(3) 0.0332(9) Uani d . 1 . . O
H2B 0.374(4) 0.510(6) -0.044(4) 0.028(15) Uiso d . 1 . . H
O1 0.4182(3) 0.2832(4) -0.0857(3) 0.0344(10) Uani d . 1 . . O
OW1 0.0000 0.0963(6) 0.2500 0.0391(14) Uani d S 1 . . O
HW1A -0.017(7) 0.036(9) 0.296(6) 0.09(3) Uiso d . 1 . . H
N1 0.3816(3) -0.1774(4) 0.1109(3) 0.0239(9) Uani d . 1 . . N
H1A 0.3915 -0.2063 0.0541 0.029 Uiso calc R 1 . . H
H1B 0.3741 -0.2400 0.1555 0.029 Uiso calc R 1 . . H
C1 0.3775(4) -0.0240(5) 0.1316(3) 0.0190(10) Uani d . 1 . . C
C2 0.3900(4) 0.0737(5) 0.0575(4) 0.0212(10) Uani d . 1 . . C
H2A 0.4039 0.0396 -0.0018 0.025 Uiso calc R 1 . . H
C3 0.3817(4) 0.2221(5) 0.0724(4) 0.0203(11) Uani d . 1 . . C
C4 0.3648(4) 0.2742(5) 0.1628(4) 0.0203(10) Uani d . 1 . . C
H4A 0.3600 0.3738 0.1728 0.024 Uiso calc R 1 . . H
C5 0.3550(4) 0.1769(5) 0.2379(4) 0.0207(10) Uani d . 1 . . C
C6 0.3591(4) 0.0266(5) 0.2222(3) 0.0197(10) Uani d . 1 . . C
H6A 0.3497 -0.0386 0.2713 0.024 Uiso calc R 1 . . H
C7 0.3931(4) 0.3237(6) -0.0107(4) 0.0234(11) Uani d . 1 . . C
C8 0.3412(4) 0.2400(5) 0.3357(4) 0.0219(10) Uani d . 1 . . C

loop_
_atom_site_aniso_label
_atom_site_aniso_U_11
_atom_site_aniso_U_22
_atom_site_aniso_U_33
_atom_site_aniso_U_12
_atom_site_aniso_U_13
_atom_site_aniso_U_23
Cu1 0.0340(5) 0.0175(5) 0.0184(4) 0.0047(4) 0.0148(3) 0.0037(4)
O1 0.047(2) 0.038(2) 0.0279(19) 0.0065(18) 0.0259(18) 0.0053(16)
O2 0.054(3) 0.022(2) 0.031(2) 0.0060(17) 0.0234(19) 0.0102(17)
O3 0.053(2) 0.029(2) 0.0208(17) 0.0079(18) 0.0212(17) 0.0043(15)
O4 0.058(3) 0.029(2) 0.031(2) -0.0002(19) 0.0198(19) -0.0115(17)
OW1 0.057(4) 0.031(3) 0.032(3) 0.000 0.017(3) 0.000
N1 0.036(2) 0.016(2) 0.023(2) -0.0013(18) 0.0145(19) -0.0018(17)
C1 0.019(2) 0.020(3) 0.016(2) -0.0032(19) 0.0038(18) -0.0013(19)
C2 0.022(2) 0.025(3) 0.020(2) 0.001(2) 0.0109(19) -0.002(2)
C3 0.022(2) 0.023(3) 0.017(2) -0.0008(19) 0.0072(19) 0.0035(19)
C4 0.024(2) 0.017(3) 0.021(2) -0.0025(19) 0.0070(19) -0.0007(18)
C5 0.019(2) 0.021(3) 0.021(2) 0.001(2) 0.006(2) 0.001(2)
C6 0.024(2) 0.018(2) 0.016(2) -0.0048(19) 0.0048(19) 0.0001(18)
C7 0.023(2) 0.022(3) 0.026(3) -0.002(2) 0.009(2) 0.005(2)
C8 0.024(2) 0.023(3) 0.019(2) 0.009(2) 0.0072(19) 0.001(2)

loop_
_atom_type_symbol
_atom_type_description
_atom_type_scat_dispersion_real
_atom_type_scat_dispersion_imag
_atom_type_scat_source
C C 0.0033 0.0016 'International Tables Vol C Tables 4.2.6.8 and 6.1.1.4'
H H 0.0000 0.0000 'International Tables Vol C Tables 4.2.6.8 and 6.1.1.4'
N N 0.0061 0.0033 'International Tables Vol C Tables 4.2.6.8 and 6.1.1.4'
O O 0.0106 0.0060 'International Tables Vol C Tables 4.2.6.8 and 6.1.1.4'
Cu Cu 0.3201 1.2651 'International Tables Vol C Tables 4.2.6.8 and 6.1.1.4'

loop_
_geom_angle_atom_site_label_1
_geom_angle_atom_site_label_2
_geom_angle_atom_site_label_3
_geom_angle_site_symmetry_1
_geom_angle_site_symmetry_3
_geom_angle
_geom_angle_publ_flag
O3 Cu1 O3 . 7_556 180 no
O3 Cu1 N1 . 6_556 91.53(16) yes
O3 Cu1 N1 7_556 6_556 88.47(16) no
O3 Cu1 N1 . 4 88.47(16) no
O3 Cu1 N1 7_556 4 91.53(16) no
N1 Cu1 N1 6_556 4 180 no
C8 O3 Cu1 . . 120.0(3) no
O4 C8 O3 . . 125.1(4) no
O4 C8 C5 . . 116.6(4) no
O3 C8 C5 . . 118.3(4) no
C4 C5 C6 . . 120.5(4) no
C4 C5 C8 . . 117.2(4) no
C6 C5 C8 . . 122.3(4) no
C1 C6 C5 . . 119.0(4) no
C1 C6 H6A . . 120.5 no
C5 C6 H6A . . 120.5 no
C5 C4 C3 . . 119.7(4) no
C5 C4 H4A . . 120.1 no
C3 C4 H4A . . 120.1 no
C2 C1 C6 . . 120.4(4) no
C2 C1 N1 . . 118.2(4) no
C6 C1 N1 . . 121.4(4) no
C2 C3 C4 . . 120.4(4) no
C2 C3 C7 . . 118.1(4) no
C4 C3 C7 . . 121.4(4) no
C1 N1 Cu1 . 4_545 112.9(3) no
C1 N1 H1A . . 120.0 no
Cu1 N1 H1A 4_545 . 64.5 no
C1 N1 H1B . . 120.0 no
Cu1 N1 H1B 4_545 . 92.4 no
H1A N1 H1B . . 120.0 no
C3 C2 C1 . . 119.8(4) no
C3 C2 H2A . . 120.1 no
C1 C2 H2A . . 120.1 no
O1 C7 O2 . . 123.8(5) no
O1 C7 C3 . . 123.2(5) no
O2 C7 C3 . . 113.1(4) no
C7 O2 H2B . . 110(4) no

loop_
_geom_bond_atom_site_label_1
_geom_bond_atom_site_label_2
_geom_bond_site_symmetry_2
_geom_bond_distance
_geom_bond_publ_flag
Cu1 O3 . 1.970(3) yes
Cu1 O3 7_556 1.970(3) yes
Cu1 N1 6_556 2.041(4) yes
Cu1 N1 4 2.041(4) yes
O4 C8 . 1.251(6) no
O3 C8 . 1.276(6) no
C8 C5 . 1.505(6) no
OW1 HW1A . 0.91(8) no
C5 C4 . 1.388(7) no
C5 C6 . 1.401(7) no
C6 C1 . 1.398(6) no
C6 H6A . 0.9300 no
C4 C3 . 1.391(7) no
C4 H4A . 0.9300 no
C1 C2 . 1.391(7) no
C1 N1 . 1.442(6) no
C3 C2 . 1.388(7) no
C3 C7 . 1.503(6) no
N1 Cu1 4_545 2.041(4) no
N1 H1A . 0.8600 no
N1 H1B . 0.8600 no
C2 H2A . 0.9300 no
C7 O1 . 1.217(6) no
C7 O2 . 1.320(7) no
O2 H2B . 0.82(6) no

loop_
_geom_hbond_atom_site_label_D
_geom_hbond_atom_site_label_H
_geom_hbond_atom_site_label_A
_geom_hbond_site_symmetry_A
_geom_hbond_distance_DH
_geom_hbond_distance_HA
_geom_hbond_distance_DA
_geom_hbond_angle_DHA
N1 H1A O3 6 0.86 2.24 2.874(5) 130
N1 H1A O1 5_655 0.86 2.53 2.944(6) 110
N1 H1B OW1 3_545 0.86 2.32 2.923(6) 127
N1 H1B O3 4_545 0.86 2.35 2.798(6) 113
OW1 HW1A O4 3_445 0.91(8) 2.44(8) 3.294(6) 157(7)
O2 H2B O4 6_565 0.82(6) 1.74(6) 2.554(5) 174(6)
